data_4062945
loop_
_publ_author_name
'Fedushkin, Igor L.'
'Skatova, Alexandra A.'
'Chudakova, Valentina A.'
'Khvoinova, Natalie M.'
'Baurin, Andrey Y.'
'Dechert, Sebastian'
'Hummert, Markus'
'Schumann, Herbert'

_publ_section_title
;
Stable Germylenes Derived from 1,2-Bis(arylimino)acenaphthenes
;
_journal_name_full Organometallics
_journal_paper_doi 10.1021/om0497846
_journal_year 2004
_chemical_formula_moiety 'C36 H40 Ge N2'
_chemical_formula_sum 'C36 H40 Ge N2'
_chemical_formula_weight 573.29
_space_group_IT_number 14
_symmetry_cell_setting monoclinic
_symmetry_space_group_name_Hall '-P 2yn'
_symmetry_space_group_name_H-M 'P 1 21/n 1'
_cell_angle_alpha 90.00
_cell_angle_beta 110.409(1)
_cell_angle_gamma 90.00
_cell_formula_units_Z 4
_cell_length_a 12.9536(2)
_cell_length_b 18.5400(2)
_cell_length_c 13.8698(1)
_cell_measurement_temperature 173(2)
_cell_volume 3121.87(6)
_diffrn_ambient_temperature 173(2)
_exptl_crystal_density_diffrn 1.220
_cod_original_sg_symbol_H-M 'P 21/n'
_cod_database_code 4062945

loop_
_symmetry_equiv_pos_as_xyz
'x, y, z'
'-x+1/2, y+1/2, -z+1/2'
'-x, -y, -z'
'x-1/2, -y-1/2, z-1/2'

loop_
_atom_site_label
_atom_site_type_symbol
_atom_site_fract_x
_atom_site_fract_y
_atom_site_fract_z
_atom_site_U_iso_or_equiv
_atom_site_adp_type
_atom_site_occupancy
_atom_site_symmetry_multiplicity
_atom_site_calc_flag
_atom_site_refinement_flags
_atom_site_disorder_assembly
_atom_site_disorder_group
Ge Ge 0.68458(3) 0.57664(2) 0.40223(3) 0.03124(16) Uani 1 1 d . . .
N1 N 0.6506(2) 0.64895(15) 0.4832(2) 0.0218(7) Uani 1 1 d . . .
N2 N 0.7093(2) 0.65426(15) 0.3252(2) 0.0221(7) Uani 1 1 d . . .
C1 C 0.6611(3) 0.71716(18) 0.4489(3) 0.0195(7) Uani 1 1 d . . .
C2 C 0.6927(3) 0.71958(18) 0.3636(3) 0.0199(7) Uani 1 1 d . . .
C3 C 0.7013(3) 0.79534(18) 0.3354(3) 0.0215(7) Uani 1 1 d . . .
C4 C 0.6740(3) 0.83530(19) 0.4100(3) 0.0229(8) Uani 1 1 d . . .
C5 C 0.6482(3) 0.79035(18) 0.4815(3) 0.0207(7) Uani 1 1 d . . .
C6 C 0.6206(3) 0.8220(2) 0.5586(3) 0.0318(9) Uani 1 1 d . . .
H6 H 0.6032 0.7942 0.6065 0.080 Uiso 1 1 calc R . .
C7 C 0.6195(4) 0.8989(2) 0.5633(4) 0.0420(11) Uani 1 1 d . . .
H7 H 0.6010 0.9206 0.6155 0.080 Uiso 1 1 calc R . .
C8 C 0.6445(3) 0.9423(2) 0.4937(4) 0.0383(10) Uani 1 1 d . . .
H8 H 0.6418 0.9923 0.4992 0.080 Uiso 1 1 calc R . .
C9 C 0.6744(3) 0.91097(19) 0.4136(3) 0.0292(9) Uani 1 1 d . . .
C10 C 0.7046(3) 0.9475(2) 0.3373(4) 0.0374(10) Uani 1 1 d . . .
H10 H 0.7065 0.9976 0.3366 0.080 Uiso 1 1 calc R . .
C11 C 0.7308(4) 0.9090(2) 0.2649(3) 0.0383(10) Uani 1 1 d . . .
H11 H 0.7501 0.9340 0.2156 0.080 Uiso 1 1 calc R . .
C12 C 0.7299(3) 0.8318(2) 0.2620(3) 0.0316(9) Uani 1 1 d . . .
H12 H 0.7481 0.8070 0.2119 0.080 Uiso 1 1 calc R . .
C13 C 0.6188(3) 0.63648(18) 0.5703(3) 0.0232(8) Uani 1 1 d . . .
C14 C 0.7003(4) 0.6287(2) 0.6683(3) 0.0388(10) Uani 1 1 d . . .
C15 C 0.6642(6) 0.6111(3) 0.7490(4) 0.0624(16) Uani 1 1 d . . .
H15 H 0.7160 0.6043 0.8144 0.080 Uiso 1 1 calc R . .
C16 C 0.5542(6) 0.6034(3) 0.7348(5) 0.0724(19) Uani 1 1 d . . .
H16 H 0.5325 0.5919 0.7902 0.080 Uiso 1 1 calc R . .
C17 C 0.4780(5) 0.6127(2) 0.6404(5) 0.0557(15) Uani 1 1 d . . .
H17 H 0.4040 0.6072 0.6320 0.080 Uiso 1 1 calc R . .
C18 C 0.5059(3) 0.63004(19) 0.5551(4) 0.0330(9) Uani 1 1 d . . .
C19 C 0.8208(4) 0.6391(3) 0.6841(4) 0.0576(14) Uani 1 1 d . . .
H19 H 0.8263 0.6529 0.6179 0.080 Uiso 1 1 calc R . .
C20 C 0.8873(6) 0.5700(3) 0.7198(7) 0.117(3) Uani 1 1 d . . .
H20A H 0.8865 0.5567 0.7864 0.080 Uiso 1 1 calc R . .
H20B H 0.9619 0.5779 0.7238 0.080 Uiso 1 1 calc R . .
H20C H 0.8554 0.5319 0.6717 0.080 Uiso 1 1 calc R . .
C21 C 0.8728(5) 0.6990(3) 0.7610(5) 0.083(2) Uani 1 1 d . . .
H21A H 0.8295 0.7421 0.7411 0.080 Uiso 1 1 calc R . .
H21B H 0.9462 0.7082 0.7620 0.080 Uiso 1 1 calc R . .
H21C H 0.8757 0.6845 0.8283 0.080 Uiso 1 1 calc R . .
C22 C 0.4186(3) 0.6399(2) 0.4499(4) 0.0455(12) Uani 1 1 d . . .
H22 H 0.4512 0.6683 0.4082 0.080 Uiso 1 1 calc R . .
C23 C 0.3829(5) 0.5685(3) 0.3964(4) 0.0688(16) Uani 1 1 d . . .
H23A H 0.4463 0.5427 0.3942 0.080 Uiso 1 1 calc R . .
H23B H 0.3332 0.5768 0.3275 0.080 Uiso 1 1 calc R . .
H23C H 0.3466 0.5406 0.4334 0.080 Uiso 1 1 calc R . .
C24 C 0.3194(5) 0.6807(4) 0.4542(7) 0.103(3) Uani 1 1 d . . .
H24A H 0.2816 0.6520 0.4891 0.080 Uiso 1 1 calc R . .
H24B H 0.2706 0.6908 0.3855 0.080 Uiso 1 1 calc R . .
H24C H 0.3429 0.7252 0.4906 0.080 Uiso 1 1 calc R . .
C25 C 0.7338(3) 0.64964(18) 0.2324(3) 0.0240(8) Uani 1 1 d . . .
C26 C 0.8442(3) 0.65146(19) 0.2386(3) 0.0321(9) Uani 1 1 d . . .
C27 C 0.8640(5) 0.6460(2) 0.1450(5) 0.0491(13) Uani 1 1 d . . .
H27 H 0.9360 0.6476 0.1458 0.080 Uiso 1 1 calc R . .
C28 C 0.7799(5) 0.6384(2) 0.0538(4) 0.0568(15) Uani 1 1 d . . .
H28 H 0.7954 0.6339 -0.0065 0.080 Uiso 1 1 calc R . .
C29 C 0.6720(5) 0.6372(2) 0.0494(4) 0.0528(14) Uani 1 1 d . . .
H29 H 0.6156 0.6322 -0.0139 0.080 Uiso 1 1 calc R . .
C30 C 0.6464(4) 0.6433(2) 0.1377(3) 0.0369(10) Uani 1 1 d . . .
C31 C 0.9368(3) 0.6606(2) 0.3407(4) 0.0440(12) Uani 1 1 d . . .
H31 H 0.9045 0.6783 0.3905 0.080 Uiso 1 1 calc R . .
C32 C 0.9909(6) 0.5891(3) 0.3794(6) 0.097(3) Uani 1 1 d . . .
H32A H 0.9363 0.5553 0.3831 0.080 Uiso 1 1 calc R . .
H32B H 1.0454 0.5954 0.4466 0.080 Uiso 1 1 calc R . .
H32C H 1.0255 0.5712 0.3333 0.080 Uiso 1 1 calc R . .
C33 C 1.0202(4) 0.7161(3) 0.3341(6) 0.083(2) Uani 1 1 d . . .
H33A H 1.0739 0.7239 0.4013 0.080 Uiso 1 1 calc R . .
H33B H 0.9832 0.7606 0.3081 0.080 Uiso 1 1 calc R . .
H33C H 1.0563 0.6989 0.2888 0.080 Uiso 1 1 calc R . .
C34 C 0.5284(4) 0.6440(3) 0.1317(4) 0.0540(14) Uani 1 1 d . . .
H34 H 0.5290 0.6548 0.2011 0.080 Uiso 1 1 calc R . .
C35 C 0.4746(5) 0.5701(3) 0.1030(6) 0.087(2) Uani 1 1 d . . .
H35A H 0.4675 0.5588 0.0334 0.080 Uiso 1 1 calc R . .
H35B H 0.4029 0.5708 0.1089 0.080 Uiso 1 1 calc R . .
H35C H 0.5193 0.5343 0.1485 0.080 Uiso 1 1 calc R . .
C36 C 0.4601(5) 0.7029(3) 0.0610(5) 0.087(2) Uani 1 1 d . . .
H36A H 0.4938 0.7490 0.0832 0.080 Uiso 1 1 calc R . .
H36B H 0.3870 0.7028 0.0635 0.080 Uiso 1 1 calc R . .
H36C H 0.4566 0.6939 -0.0083 0.080 Uiso 1 1 calc R . .

loop_
_atom_site_aniso_label
_atom_site_aniso_U_11
_atom_site_aniso_U_22
_atom_site_aniso_U_33
_atom_site_aniso_U_23
_atom_site_aniso_U_13
_atom_site_aniso_U_12
Ge 0.0436(3) 0.0210(2) 0.0396(3) -0.00266(19) 0.0278(2) -0.00087(19)
N1 0.0211(15) 0.0242(16) 0.0248(17) -0.0006(12) 0.0137(13) -0.0018(11)
N2 0.0212(15) 0.0260(16) 0.0249(17) -0.0010(13) 0.0152(13) 0.0010(12)
C1 0.0161(17) 0.0232(18) 0.0217(19) -0.0005(14) 0.0097(15) 0.0028(13)
C2 0.0183(17) 0.0211(18) 0.0207(18) 0.0008(14) 0.0076(15) 0.0007(13)
C3 0.0186(17) 0.0222(19) 0.027(2) 0.0022(15) 0.0123(15) 0.0003(13)
C4 0.0174(17) 0.0252(18) 0.028(2) -0.0022(16) 0.0097(15) 0.0010(14)
C5 0.0180(17) 0.0216(18) 0.026(2) -0.0041(14) 0.0122(15) 0.0013(13)
C6 0.036(2) 0.030(2) 0.039(2) -0.0054(18) 0.025(2) -0.0057(17)
C7 0.056(3) 0.029(2) 0.055(3) -0.010(2) 0.037(2) -0.0013(19)
C8 0.048(3) 0.020(2) 0.056(3) -0.0058(18) 0.028(2) -0.0009(17)
C9 0.028(2) 0.025(2) 0.038(2) 0.0018(16) 0.0154(17) 0.0013(15)
C10 0.042(2) 0.022(2) 0.054(3) 0.0065(19) 0.024(2) 0.0008(17)
C11 0.051(3) 0.029(2) 0.045(3) 0.0133(18) 0.030(2) 0.0032(18)
C12 0.037(2) 0.032(2) 0.032(2) 0.0057(17) 0.0199(19) 0.0007(17)
C13 0.035(2) 0.0176(18) 0.025(2) -0.0079(14) 0.0206(17) -0.0057(14)
C14 0.056(3) 0.032(2) 0.026(2) -0.0070(18) 0.012(2) -0.010(2)
C15 0.113(5) 0.048(3) 0.027(3) -0.005(2) 0.024(3) -0.014(3)
C16 0.138(6) 0.054(3) 0.059(4) -0.012(3) 0.077(4) -0.028(4)
C17 0.077(4) 0.041(3) 0.081(4) -0.014(3) 0.067(3) -0.021(2)
C18 0.036(2) 0.0211(19) 0.054(3) -0.0075(18) 0.031(2) -0.0054(16)
C19 0.046(3) 0.066(4) 0.044(3) -0.008(2) -0.004(2) -0.005(2)
C20 0.077(5) 0.054(4) 0.194(9) -0.017(5) 0.017(5) 0.003(3)
C21 0.079(4) 0.064(4) 0.077(5) -0.003(3) -0.009(4) -0.013(3)
C22 0.023(2) 0.032(2) 0.086(4) 0.001(2) 0.025(2) 0.0008(17)
C23 0.076(4) 0.059(4) 0.060(4) -0.007(3) 0.009(3) -0.009(3)
C24 0.047(4) 0.101(5) 0.161(8) -0.019(5) 0.036(4) 0.029(3)
C25 0.033(2) 0.0160(17) 0.030(2) -0.0017(14) 0.0210(17) 0.0007(14)
C26 0.039(2) 0.0213(19) 0.051(3) 0.0013(17) 0.034(2) 0.0002(16)
C27 0.070(3) 0.029(2) 0.077(4) -0.001(2) 0.061(3) 0.001(2)
C28 0.112(5) 0.038(3) 0.038(3) -0.001(2) 0.048(3) 0.007(3)
C29 0.092(4) 0.041(3) 0.027(3) -0.001(2) 0.021(3) 0.011(3)
C30 0.050(3) 0.031(2) 0.028(2) 0.0033(17) 0.012(2) 0.0064(18)
C31 0.029(2) 0.037(2) 0.071(3) -0.013(2) 0.024(2) -0.0038(18)
C32 0.087(5) 0.065(4) 0.105(6) -0.007(4) -0.009(4) 0.017(3)
C33 0.046(3) 0.091(5) 0.121(6) -0.014(4) 0.039(4) -0.025(3)
C34 0.041(3) 0.064(3) 0.042(3) -0.004(2) -0.004(2) 0.003(2)
C35 0.062(4) 0.081(5) 0.112(6) -0.009(4) 0.025(4) -0.015(3)
C36 0.047(3) 0.091(5) 0.100(5) 0.003(4) -0.004(3) 0.021(3)

loop_
_geom_bond_atom_site_label_1
_geom_bond_atom_site_label_2
_geom_bond_distance
_geom_bond_site_symmetry_2
_geom_bond_publ_flag
Ge N2 1.885(3) . ?
Ge N1 1.896(3) . ?
N1 C1 1.374(4) . ?
N1 C13 1.425(4) . ?
N2 C2 1.370(4) . ?
N2 C25 1.432(5) . ?
C1 C2 1.381(5) . ?
C1 C5 1.458(5) . ?
C2 C3 1.473(5) . ?
C3 C12 1.376(5) . ?
C3 C4 1.415(5) . ?
C4 C9 1.404(5) . ?
C4 C5 1.422(5) . ?
C5 C6 1.372(5) . ?
C6 C7 1.426(6) . ?
C7 C8 1.380(6) . ?
C8 C9 1.422(6) . ?
C9 C10 1.422(6) . ?
C10 C11 1.367(6) . ?
C11 C12 1.432(5) . ?
C13 C18 1.407(5) . ?
C13 C14 1.408(5) . ?
C14 C15 1.394(7) . ?
C14 C19 1.510(7) . ?
C15 C16 1.375(8) . ?
C16 C17 1.348(8) . ?
C17 C18 1.389(6) . ?
C18 C22 1.514(7) . ?
C19 C21 1.525(7) . ?
C19 C20 1.528(7) . ?
C22 C23 1.509(6) . ?
C22 C24 1.510(6) . ?
C25 C26 1.402(5) . ?
C25 C30 1.409(6) . ?
C26 C27 1.412(6) . ?
C26 C31 1.512(6) . ?
C27 C28 1.359(8) . ?
C28 C29 1.378(7) . ?
C29 C30 1.380(6) . ?
C30 C34 1.502(7) . ?
C31 C32 1.507(7) . ?
C31 C33 1.518(6) . ?
C34 C35 1.525(7) . ?
C34 C36 1.527(7) . ?

loop_
_cod_related_entry_id
_cod_related_entry_database
_cod_related_entry_code
1 ChemSpider 30659624
